data_4512052
loop_
_publ_author_name
'Kubota, Hiroyuki'
'Takahashi, Yukihiro'
'Harada, Jun'
'Inabe, Tamotsu'

_publ_section_title
;
 Structural and Physical Properties of a Series of
 7,7,8,8-Tetracyanoquinodimethane Salts with Dications Bearing Two
 Terminal Pyridinium Rings
;
_journal_issue 11
_journal_name_full 'Crystal Growth &amp; Design'
_journal_page_first 5575
_journal_paper_doi 10.1021/cg500820v
_journal_volume 14
_journal_year 2014
_chemical_formula_moiety 'C62 H34 N18'
_chemical_formula_sum 'C62 H34 N18'
_chemical_formula_weight 1031.07
_space_group_IT_number 2
_symmetry_cell_setting triclinic
_symmetry_Int_Tables_number 2
_symmetry_space_group_name_Hall '-P 1'
_symmetry_space_group_name_H-M 'P -1'
_atom_sites_solution_hydrogens geom
_atom_sites_solution_primary direct
_atom_sites_solution_secondary difmap
_cell_angle_alpha 76.175(13)
_cell_angle_beta 88.07(2)
_cell_angle_gamma 87.743(13)
_cell_formula_units_Z 1
_cell_length_a 7.7633(17)
_cell_length_b 13.078(4)
_cell_length_c 13.081(4)
_cell_measurement_reflns_used 5190
_cell_measurement_temperature 123
_cell_measurement_theta_max 27.47
_cell_measurement_theta_min 3.04
_cell_volume 1288.2(6)
_computing_cell_refinement 'RAPID AUTO'
_computing_data_collection 'RAPID AUTO (Rigaku, ????)'
_computing_data_reduction 'RAPID AUTO'
_computing_molecular_graphics 'CrystalStructure 4.0'
_computing_publication_material 'CrystalStructure 4.0 (Rigaku, 2010)'
_computing_structure_refinement 'SHELXL97 (Sheldrick, 2008)'
_computing_structure_solution 'SHELXS97 (Sheldrick, 2008)'
_diffrn_ambient_temperature 123
_diffrn_detector_area_resol_mean 10.000
_diffrn_measured_fraction_theta_full 0.972
_diffrn_measured_fraction_theta_max 0.972
_diffrn_measurement_device_type 'Rigaku R-AXIS RAPID'
_diffrn_measurement_method \w
_diffrn_radiation_type 'Mo K\a'
_diffrn_radiation_wavelength 0.71075
_diffrn_reflns_av_R_equivalents 0.0311
_diffrn_reflns_limit_h_max 9
_diffrn_reflns_limit_h_min -10
_diffrn_reflns_limit_k_max 16
_diffrn_reflns_limit_k_min -16
_diffrn_reflns_limit_l_max 16
_diffrn_reflns_limit_l_min -16
_diffrn_reflns_number 11954
_diffrn_reflns_theta_full 27.47
_diffrn_reflns_theta_max 27.47
_diffrn_standards_number 0
_exptl_absorpt_coefficient_mu 0.084
_exptl_absorpt_correction_T_max 0.992
_exptl_absorpt_correction_T_min 0.787
_exptl_absorpt_correction_type multi-scan
_exptl_absorpt_process_details 'ABSCOR (Rigaku, 1995)'
_exptl_crystal_colour black
_exptl_crystal_density_diffrn 1.329
_exptl_crystal_density_method 'not measured'
_exptl_crystal_description platelet
_exptl_crystal_F_000 532.00
_exptl_crystal_size_max 0.400
_exptl_crystal_size_mid 0.400
_exptl_crystal_size_min 0.100
_refine_diff_density_max 0.290
_refine_diff_density_min -0.190
_refine_ls_extinction_method none
_refine_ls_goodness_of_fit_ref 1.017
_refine_ls_hydrogen_treatment constr
_refine_ls_number_parameters 361
_refine_ls_number_reflns 5707
_refine_ls_number_restraints 0
_refine_ls_R_factor_gt 0.0480
_refine_ls_shift/su_max 0.001
_refine_ls_structure_factor_coef Fsqd
_refine_ls_weighting_details 'w = 1/[\s^2^(Fo^2^)+(0.0573P)^2^+0.3678P] where P=(Fo^2^+2Fc^2^)/3'
_refine_ls_weighting_scheme calc
_refine_ls_wR_factor_ref 0.1226
_reflns_number_gt 4105
_reflns_number_total 5707
_reflns_threshold_expression F^2^>2.0\s(F^2^)
_cod_data_source_file cg500820v_si_002.cif
_cod_data_source_block C4BPy_(TCNQ)4
_cod_depositor_comments 'Adding full bibliography for 4512048--4512055.cif.'
_cod_original_cell_volume 1288.2(7)
_cod_database_code 4512052

loop_
_symmetry_equiv_pos_site_id
_symmetry_equiv_pos_as_xyz
1 +X,+Y,+Z
2 -X,-Y,-Z

loop_
_atom_site_label
_atom_site_type_symbol
_atom_site_fract_x
_atom_site_fract_y
_atom_site_fract_z
_atom_site_U_iso_or_equiv
_atom_site_adp_type
_atom_site_occupancy
_atom_site_symmetry_multiplicity
_atom_site_calc_flag
_atom_site_refinement_flags
N(1) N 0.63740(17) 0.47779(10) 0.72696(11) 0.0246(3) Uani 1.0 2 d .
N(2) N 0.26903(18) 1.37207(11) 0.90271(12) 0.0314(4) Uani 1.0 2 d .
N(3) N 0.76585(18) 1.21196(12) 0.87321(13) 0.0331(4) Uani 1.0 2 d .
N(4) N 0.23735(19) 0.65872(12) 0.87675(14) 0.0378(4) Uani 1.0 2 d .
N(5) N -0.25078(17) 0.83486(11) 0.87030(12) 0.0285(4) Uani 1.0 2 d .
N(6) N 0.12120(19) 1.31354(12) 0.64001(13) 0.0347(4) Uani 1.0 2 d .
N(7) N 0.62959(18) 1.15872(12) 0.62366(13) 0.0330(4) Uani 1.0 2 d .
N(8) N 0.1672(2) 0.60416(13) 0.60359(15) 0.0431(5) Uani 1.0 2 d .
N(9) N -0.35007(18) 0.75401(12) 0.62369(12) 0.0312(4) Uani 1.0 2 d .
C(1) C 0.5529(2) 0.53199(13) 0.78960(13) 0.0257(4) Uani 1.0 2 d .
C(2) C 0.6384(3) 0.56528(14) 0.86521(14) 0.0316(4) Uani 1.0 2 d .
C(3) C 0.8137(3) 0.54299(15) 0.87559(15) 0.0369(5) Uani 1.0 2 d .
C(4) C 0.8998(3) 0.48993(15) 0.80888(16) 0.0389(5) Uani 1.0 2 d .
C(5) C 0.8095(3) 0.45722(14) 0.73457(15) 0.0333(4) Uani 1.0 2 d .
C(6) C 0.5417(3) 0.44195(13) 0.64644(14) 0.0306(4) Uani 1.0 2 d .
C(7) C 0.5528(2) 0.51898(13) 0.53953(13) 0.0274(4) Uani 1.0 2 d .
C(8) C 0.34201(19) 1.29640(12) 0.89332(13) 0.0224(4) Uani 1.0 2 d .
C(9) C 0.43355(18) 1.20285(12) 0.88236(12) 0.0201(4) Uani 1.0 2 d .
C(10) C 0.6179(2) 1.20647(12) 0.87741(13) 0.0239(4) Uani 1.0 2 d .
C(11) C 0.34695(19) 1.11263(12) 0.87713(12) 0.0191(3) Uani 1.0 2 d .
C(12) C 0.43921(19) 1.01637(12) 0.87234(12) 0.0205(4) Uani 1.0 2 d .
C(13) C 0.35447(19) 0.92829(12) 0.87084(12) 0.0204(4) Uani 1.0 2 d .
C(14) C 0.16852(18) 0.92859(12) 0.87379(12) 0.0191(3) Uani 1.0 2 d .
C(15) C 0.07666(18) 1.02557(12) 0.87658(12) 0.0188(3) Uani 1.0 2 d .
C(16) C 0.16135(18) 1.11330(12) 0.87939(12) 0.0191(3) Uani 1.0 2 d .
C(17) C 0.1695(2) 0.73932(13) 0.87504(13) 0.0247(4) Uani 1.0 2 d .
C(18) C 0.08147(18) 0.83798(12) 0.87265(12) 0.0201(4) Uani 1.0 2 d .
C(19) C -0.1031(2) 0.83696(12) 0.87213(12) 0.0214(4) Uani 1.0 2 d .
C(20) C 0.1998(2) 1.23783(13) 0.63711(13) 0.0237(4) Uani 1.0 2 d .
C(21) C 0.29806(19) 1.14354(12) 0.63327(12) 0.0211(4) Uani 1.0 2 d .
C(22) C 0.4816(2) 1.15162(12) 0.62754(13) 0.0238(4) Uani 1.0 2 d .
C(23) C 0.21919(19) 1.05018(12) 0.63029(12) 0.0198(3) Uani 1.0 2 d .
C(24) C 0.31966(19) 0.95741(12) 0.62363(12) 0.0213(4) Uani 1.0 2 d .
C(25) C 0.24331(19) 0.86714(12) 0.62058(12) 0.0214(4) Uani 1.0 2 d .
C(26) C 0.05881(19) 0.86143(12) 0.62477(12) 0.0202(4) Uani 1.0 2 d .
C(27) C -0.04194(19) 0.95401(12) 0.63185(12) 0.0204(4) Uani 1.0 2 d .
C(28) C 0.03369(19) 1.04456(12) 0.63502(12) 0.0205(4) Uani 1.0 2 d .
C(29) C 0.0832(2) 0.67706(13) 0.60988(14) 0.0287(4) Uani 1.0 2 d .
C(30) C -0.01881(19) 0.76813(12) 0.61894(12) 0.0223(4) Uani 1.0 2 d .
C(31) C -0.2024(2) 0.75969(12) 0.62247(13) 0.0245(4) Uani 1.0 2 d .
H(1) H 0.4328 0.5474 0.7814 0.0308 Uiso 1.0 2 calc R
H(2) H 0.5783 0.6030 0.9098 0.0379 Uiso 1.0 2 calc R
H(3) H 0.8745 0.5642 0.9285 0.0443 Uiso 1.0 2 calc R
H(4) H 1.0206 0.4761 0.8143 0.0467 Uiso 1.0 2 calc R
H(5) H 0.8677 0.4203 0.6886 0.0400 Uiso 1.0 2 calc R
H(6) H 0.4192 0.4336 0.6694 0.0367 Uiso 1.0 2 calc R
H(7) H 0.5895 0.3723 0.6403 0.0367 Uiso 1.0 2 calc R
H(8) H 0.6747 0.5253 0.5147 0.0329 Uiso 1.0 2 calc R
H(9) H 0.5085 0.5894 0.5456 0.0329 Uiso 1.0 2 calc R
H(10) H 0.5617 1.0145 0.8702 0.0246 Uiso 1.0 2 calc R
H(11) H 0.4182 0.8655 0.8678 0.0245 Uiso 1.0 2 calc R
H(12) H -0.0458 1.0281 0.8764 0.0226 Uiso 1.0 2 calc R
H(13) H 0.0977 1.1760 0.8829 0.0229 Uiso 1.0 2 calc R
H(14) H 0.4419 0.9595 0.6213 0.0256 Uiso 1.0 2 calc R
H(15) H 0.3124 0.8068 0.6156 0.0257 Uiso 1.0 2 calc R
H(16) H -0.1642 0.9516 0.6344 0.0244 Uiso 1.0 2 calc R
H(17) H -0.0355 1.1047 0.6404 0.0246 Uiso 1.0 2 calc R

loop_
_atom_site_aniso_label
_atom_site_aniso_U_11
_atom_site_aniso_U_22
_atom_site_aniso_U_33
_atom_site_aniso_U_12
_atom_site_aniso_U_13
_atom_site_aniso_U_23
N(1) 0.0265(7) 0.0186(7) 0.0280(8) -0.0027(5) 0.0027(6) -0.0043(6)
N(2) 0.0301(8) 0.0228(8) 0.0424(10) -0.0006(6) -0.0047(7) -0.0098(7)
N(3) 0.0229(8) 0.0298(9) 0.0454(10) -0.0024(6) -0.0032(7) -0.0059(7)
N(4) 0.0329(8) 0.0244(9) 0.0562(11) 0.0026(7) -0.0009(8) -0.0102(8)
N(5) 0.0215(8) 0.0288(8) 0.0354(9) -0.0019(6) 0.0020(6) -0.0084(7)
N(6) 0.0348(8) 0.0244(8) 0.0445(10) 0.0010(7) 0.0049(7) -0.0082(7)
N(7) 0.0270(8) 0.0342(9) 0.0393(9) -0.0043(6) 0.0045(7) -0.0121(7)
N(8) 0.0352(9) 0.0285(9) 0.0690(13) -0.0012(7) 0.0069(8) -0.0191(9)
N(9) 0.0263(8) 0.0320(9) 0.0364(9) -0.0042(6) -0.0030(7) -0.0095(7)
C(1) 0.0234(8) 0.0236(9) 0.0297(9) -0.0012(6) 0.0027(7) -0.0060(7)
C(2) 0.0339(10) 0.0299(10) 0.0324(10) -0.0034(7) -0.0013(8) -0.0095(8)
C(3) 0.0367(10) 0.0368(11) 0.0348(11) -0.0076(8) -0.0091(8) -0.0014(9)
C(4) 0.0218(9) 0.0382(11) 0.0487(12) 0.0008(8) -0.0055(8) 0.0059(9)
C(5) 0.0291(9) 0.0266(10) 0.0408(11) 0.0050(7) 0.0067(8) -0.0030(8)
C(6) 0.0393(10) 0.0221(9) 0.0327(10) -0.0079(7) 0.0017(8) -0.0104(8)
C(7) 0.0307(9) 0.0231(9) 0.0308(10) -0.0082(7) 0.0061(7) -0.0109(7)
C(8) 0.0205(8) 0.0215(9) 0.0247(9) -0.0043(6) -0.0032(6) -0.0035(7)
C(9) 0.0181(7) 0.0207(8) 0.0209(8) -0.0004(6) -0.0011(6) -0.0039(7)
C(10) 0.0256(9) 0.0182(8) 0.0267(9) -0.0025(6) -0.0028(7) -0.0028(7)
C(11) 0.0194(8) 0.0200(8) 0.0177(8) -0.0005(6) -0.0005(6) -0.0041(6)
C(12) 0.0167(7) 0.0232(8) 0.0211(8) 0.0008(6) -0.0019(6) -0.0040(7)
C(13) 0.0201(8) 0.0184(8) 0.0224(8) 0.0027(6) -0.0020(6) -0.0043(7)
C(14) 0.0193(8) 0.0194(8) 0.0176(8) 0.0001(6) -0.0008(6) -0.0028(6)
C(15) 0.0160(7) 0.0210(8) 0.0191(8) 0.0009(6) 0.0001(6) -0.0045(6)
C(16) 0.0182(7) 0.0196(8) 0.0197(8) 0.0023(6) -0.0005(6) -0.0056(6)
C(17) 0.0213(8) 0.0239(9) 0.0291(9) -0.0035(7) -0.0005(7) -0.0060(7)
C(18) 0.0184(8) 0.0190(8) 0.0224(8) 0.0014(6) 0.0002(6) -0.0042(7)
C(19) 0.0256(9) 0.0157(8) 0.0225(8) -0.0009(6) 0.0018(7) -0.0041(6)
C(20) 0.0249(8) 0.0209(9) 0.0251(9) -0.0047(7) 0.0024(7) -0.0051(7)
C(21) 0.0220(8) 0.0208(8) 0.0200(8) 0.0004(6) 0.0028(6) -0.0047(7)
C(22) 0.0278(9) 0.0204(8) 0.0237(9) -0.0026(6) 0.0019(7) -0.0063(7)
C(23) 0.0219(8) 0.0204(8) 0.0168(8) -0.0014(6) 0.0014(6) -0.0038(6)
C(24) 0.0175(7) 0.0226(8) 0.0238(8) 0.0008(6) 0.0011(6) -0.0059(7)
C(25) 0.0221(8) 0.0198(8) 0.0230(9) 0.0026(6) 0.0015(6) -0.0069(7)
C(26) 0.0219(8) 0.0215(8) 0.0173(8) 0.0000(6) -0.0002(6) -0.0051(6)
C(27) 0.0180(7) 0.0234(8) 0.0193(8) 0.0011(6) -0.0025(6) -0.0042(7)
C(28) 0.0218(8) 0.0212(8) 0.0183(8) 0.0044(6) -0.0003(6) -0.0051(7)
C(29) 0.0260(9) 0.0249(9) 0.0373(10) -0.0050(7) 0.0017(7) -0.0111(8)
C(30) 0.0225(8) 0.0218(8) 0.0229(9) -0.0003(6) -0.0012(7) -0.0058(7)
C(31) 0.0304(10) 0.0201(9) 0.0240(9) -0.0027(7) -0.0013(7) -0.0067(7)

loop_
_atom_type_symbol
_atom_type_description
_atom_type_scat_dispersion_real
_atom_type_scat_dispersion_imag
_atom_type_scat_source
C C 0.0033 0.0016
;
International Tables for Crystallography
(1992, Vol. C, Tables 4.2.6.8 and 6.1.1.4)
;
H H 0.0000 0.0000
;
International Tables for Crystallography
(1992, Vol. C, Table 6.1.1.4)
;
N N 0.0061 0.0033
;
International Tables for Crystallography
(1992, Vol. C, Tables 4.2.6.8 and 6.1.1.4)
;

loop_
_geom_angle_atom_site_label_1
_geom_angle_atom_site_label_2
_geom_angle_atom_site_label_3
_geom_angle
_geom_angle_publ_flag
_geom_angle_site_symmetry_1
_geom_angle_site_symmetry_3
C(1) N(1) C(5) 121.15(16) yes . .
C(1) N(1) C(6) 119.57(14) yes . .
C(5) N(1) C(6) 119.26(16) yes . .
N(1) C(1) C(2) 120.64(15) yes . .
C(1) C(2) C(3) 118.97(18) yes . .
C(2) C(3) C(4) 119.81(19) yes . .
C(3) C(4) C(5) 119.52(17) yes . .
N(1) C(5) C(4) 119.87(18) yes . .
N(1) C(6) C(7) 111.95(14) yes . .
C(6) C(7) C(7) 110.08(14) yes . 2_666
N(2) C(8) C(9) 179.46(19) yes . .
C(8) C(9) C(10) 116.46(15) yes . .
C(8) C(9) C(11) 121.38(14) yes . .
C(10) C(9) C(11) 122.16(15) yes . .
N(3) C(10) C(9) 178.35(18) yes . .
C(9) C(11) C(12) 121.39(14) yes . .
C(9) C(11) C(16) 120.37(15) yes . .
C(12) C(11) C(16) 118.22(15) yes . .
C(11) C(12) C(13) 121.09(14) yes . .
C(12) C(13) C(14) 120.78(15) yes . .
C(13) C(14) C(15) 117.96(14) yes . .
C(13) C(14) C(18) 120.78(14) yes . .
C(15) C(14) C(18) 121.25(13) yes . .
C(14) C(15) C(16) 121.25(14) yes . .
C(11) C(16) C(15) 120.67(15) yes . .
N(4) C(17) C(18) 178.56(18) yes . .
C(14) C(18) C(17) 122.34(14) yes . .
C(14) C(18) C(19) 121.93(14) yes . .
C(17) C(18) C(19) 115.71(15) yes . .
N(5) C(19) C(18) 178.62(19) yes . .
N(6) C(20) C(21) 179.84(17) yes . .
C(20) C(21) C(22) 116.35(15) yes . .
C(20) C(21) C(23) 121.92(14) yes . .
C(22) C(21) C(23) 121.66(15) yes . .
N(7) C(22) C(21) 179.3(2) yes . .
C(21) C(23) C(24) 121.14(14) yes . .
C(21) C(23) C(28) 120.51(15) yes . .
C(24) C(23) C(28) 118.35(15) yes . .
C(23) C(24) C(25) 121.13(14) yes . .
C(24) C(25) C(26) 120.66(15) yes . .
C(25) C(26) C(27) 118.31(15) yes . .
C(25) C(26) C(30) 120.09(15) yes . .
C(27) C(26) C(30) 121.58(14) yes . .
C(26) C(27) C(28) 121.31(14) yes . .
C(23) C(28) C(27) 120.24(15) yes . .
N(8) C(29) C(30) 178.9(2) yes . .
C(26) C(30) C(29) 120.98(14) yes . .
C(26) C(30) C(31) 121.63(15) yes . .
C(29) C(30) C(31) 117.39(15) yes . .
N(9) C(31) C(30) 178.88(16) yes . .
N(1) C(1) H(1) 119.685 no . .
C(2) C(1) H(1) 119.678 no . .
C(1) C(2) H(2) 120.509 no . .
C(3) C(2) H(2) 120.518 no . .
C(2) C(3) H(3) 120.091 no . .
C(4) C(3) H(3) 120.101 no . .
C(3) C(4) H(4) 120.242 no . .
C(5) C(4) H(4) 120.242 no . .
N(1) C(5) H(5) 120.063 no . .
C(4) C(5) H(5) 120.064 no . .
N(1) C(6) H(6) 109.224 no . .
N(1) C(6) H(7) 109.222 no . .
C(7) C(6) H(6) 109.218 no . .
C(7) C(6) H(7) 109.224 no . .
H(6) C(6) H(7) 107.912 no . .
C(6) C(7) H(8) 109.635 no . .
C(6) C(7) H(9) 109.639 no . .
C(7) C(7) H(8) 109.649 no 2_666 .
C(7) C(7) H(9) 109.650 no 2_666 .
H(8) C(7) H(9) 108.155 no . .
C(11) C(12) H(10) 119.454 no . .
C(13) C(12) H(10) 119.455 no . .
C(12) C(13) H(11) 119.614 no . .
C(14) C(13) H(11) 119.601 no . .
C(14) C(15) H(12) 119.376 no . .
C(16) C(15) H(12) 119.378 no . .
C(11) C(16) H(13) 119.660 no . .
C(15) C(16) H(13) 119.666 no . .
C(23) C(24) H(14) 119.433 no . .
C(25) C(24) H(14) 119.441 no . .
C(24) C(25) H(15) 119.665 no . .
C(26) C(25) H(15) 119.672 no . .
C(26) C(27) H(16) 119.343 no . .
C(28) C(27) H(16) 119.342 no . .
C(23) C(28) H(17) 119.881 no . .
C(27) C(28) H(17) 119.883 no . .

loop_
_geom_bond_atom_site_label_1
_geom_bond_atom_site_label_2
_geom_bond_distance
_geom_bond_publ_flag
_geom_bond_site_symmetry_2
N(1) C(1) 1.345(3) yes .
N(1) C(5) 1.355(3) yes .
N(1) C(6) 1.482(3) yes .
N(2) C(8) 1.151(3) yes .
N(3) C(10) 1.152(2) yes .
N(4) C(17) 1.155(3) yes .
N(5) C(19) 1.149(2) yes .
N(6) C(20) 1.150(3) yes .
N(7) C(22) 1.155(3) yes .
N(8) C(29) 1.151(3) yes .
N(9) C(31) 1.151(3) yes .
C(1) C(2) 1.372(3) yes .
C(2) C(3) 1.385(3) yes .
C(3) C(4) 1.380(3) yes .
C(4) C(5) 1.374(3) yes .
C(6) C(7) 1.518(3) yes .
C(7) C(7) 1.524(3) yes 2_666
C(8) C(9) 1.425(3) yes .
C(9) C(10) 1.433(3) yes .
C(9) C(11) 1.397(3) yes .
C(11) C(12) 1.437(3) yes .
C(11) C(16) 1.440(2) yes .
C(12) C(13) 1.353(3) yes .
C(13) C(14) 1.443(2) yes .
C(14) C(15) 1.438(3) yes .
C(14) C(18) 1.390(3) yes .
C(15) C(16) 1.353(3) yes .
C(17) C(18) 1.430(3) yes .
C(18) C(19) 1.434(3) yes .
C(20) C(21) 1.435(3) yes .
C(21) C(22) 1.431(3) yes .
C(21) C(23) 1.397(3) yes .
C(23) C(24) 1.435(3) yes .
C(23) C(28) 1.443(3) yes .
C(24) C(25) 1.351(3) yes .
C(25) C(26) 1.436(3) yes .
C(26) C(27) 1.435(3) yes .
C(26) C(30) 1.401(3) yes .
C(27) C(28) 1.352(3) yes .
C(29) C(30) 1.431(3) yes .
C(30) C(31) 1.433(3) yes .
C(1) H(1) 0.950 no .
C(2) H(2) 0.950 no .
C(3) H(3) 0.950 no .
C(4) H(4) 0.950 no .
C(5) H(5) 0.950 no .
C(6) H(6) 0.990 no .
C(6) H(7) 0.990 no .
C(7) H(8) 0.990 no .
C(7) H(9) 0.990 no .
C(12) H(10) 0.950 no .
C(13) H(11) 0.950 no .
C(15) H(12) 0.950 no .
C(16) H(13) 0.950 no .
C(24) H(14) 0.950 no .
C(25) H(15) 0.950 no .
C(27) H(16) 0.950 no .
C(28) H(17) 0.950 no .

loop_
_geom_contact_atom_site_label_1
_geom_contact_atom_site_label_2
_geom_contact_distance
_geom_contact_publ_flag
_geom_contact_site_symmetry_2
N(1) N(9) 3.545(3) no 1_655
N(2) N(5) 3.510(2) no 2_577
N(2) C(1) 3.175(3) no 1_565
N(2) C(2) 3.433(3) no 2_677
N(2) C(3) 3.379(3) no 2_677
N(2) C(4) 3.329(3) no 1_465
N(3) C(5) 3.310(3) no 1_565
N(3) C(13) 3.526(3) no 2_677
N(3) C(14) 3.424(3) no 2_677
N(3) C(15) 3.355(3) no 1_655
N(3) C(16) 3.279(2) no 1_655
N(3) C(17) 3.556(3) no 2_677
N(3) C(18) 3.471(3) no 2_677
N(4) C(1) 3.231(3) no .
N(4) C(2) 3.311(3) no .
N(5) N(2) 3.510(2) no 2_577
N(5) C(8) 3.228(3) no 2_577
N(5) C(9) 3.422(3) no 2_577
N(5) C(11) 3.581(3) no 2_577
N(5) C(12) 3.317(3) no 1_455
N(5) C(13) 3.255(2) no 1_455
N(5) C(16) 3.594(3) no 2_577
N(5) C(27) 3.510(3) no .
N(6) C(5) 3.386(3) no 1_465
N(6) C(16) 3.584(3) no .
N(7) C(10) 3.519(3) no .
N(7) C(25) 3.402(3) no 2_676
N(7) C(28) 3.413(3) no 1_655
N(8) C(4) 3.421(3) no 1_455
N(8) C(5) 3.587(3) no 1_455
N(8) C(6) 3.510(3) no .
N(8) C(7) 3.304(3) no .
N(8) C(7) 3.423(3) no 2_666
N(9) N(1) 3.545(3) no 1_455
N(9) C(1) 3.280(3) no 1_455
N(9) C(2) 3.515(3) no 1_455
N(9) C(20) 3.547(3) no 2_576
N(9) C(21) 3.325(3) no 2_576
N(9) C(22) 3.399(3) no 2_576
N(9) C(25) 3.430(3) no 1_455
C(1) N(2) 3.175(3) no 1_545
C(1) N(4) 3.231(3) no .
C(1) N(9) 3.280(3) no 1_655
C(1) C(8) 3.502(3) no 1_545
C(2) N(2) 3.433(3) no 2_677
C(2) N(4) 3.311(3) no .
C(2) N(9) 3.515(3) no 1_655
C(3) N(2) 3.379(3) no 2_677
C(4) N(2) 3.329(3) no 1_645
C(4) N(8) 3.421(3) no 1_655
C(4) C(29) 3.431(3) no 1_655
C(5) N(3) 3.310(3) no 1_545
C(5) N(6) 3.386(3) no 1_645
C(5) N(8) 3.587(3) no 1_655
C(6) N(8) 3.510(3) no .
C(7) N(8) 3.304(3) no .
C(7) N(8) 3.423(3) no 2_666
C(8) N(5) 3.228(3) no 2_577
C(8) C(1) 3.502(3) no 1_565
C(9) N(5) 3.422(3) no 2_577
C(9) C(22) 3.559(3) no .
C(10) N(7) 3.519(3) no .
C(10) C(13) 3.353(3) no 2_677
C(11) N(5) 3.581(3) no 2_577
C(11) C(20) 3.389(3) no .
C(11) C(21) 3.152(3) no .
C(11) C(22) 3.321(3) no .
C(12) N(5) 3.317(3) no 1_655
C(12) C(12) 3.424(3) no 2_677
C(12) C(21) 3.369(3) no .
C(12) C(22) 3.280(3) no .
C(12) C(23) 3.574(3) no .
C(13) N(3) 3.526(3) no 2_677
C(13) N(5) 3.255(2) no 1_655
C(13) C(10) 3.353(3) no 2_677
C(13) C(23) 3.353(3) no .
C(13) C(24) 3.184(3) no .
C(14) N(3) 3.424(3) no 2_677
C(14) C(23) 3.221(3) no .
C(14) C(24) 3.378(3) no .
C(14) C(27) 3.550(3) no .
C(14) C(28) 3.314(3) no .
C(15) N(3) 3.355(3) no 1_455
C(15) C(15) 3.326(3) no 2_577
C(15) C(21) 3.600(3) no .
C(15) C(23) 3.317(3) no .
C(15) C(28) 3.138(3) no .
C(16) N(3) 3.279(2) no 1_455
C(16) N(5) 3.594(3) no 2_577
C(16) N(6) 3.584(3) no .
C(16) C(19) 3.476(3) no 2_577
C(16) C(20) 3.208(3) no .
C(16) C(21) 3.293(3) no .
C(16) C(23) 3.558(3) no .
C(17) N(3) 3.556(3) no 2_677
C(17) C(25) 3.390(3) no .
C(17) C(26) 3.404(3) no .
C(18) N(3) 3.471(3) no 2_677
C(18) C(25) 3.428(3) no .
C(18) C(26) 3.193(3) no .
C(18) C(27) 3.309(3) no .
C(19) C(16) 3.476(3) no 2_577
C(19) C(26) 3.379(3) no .
C(19) C(27) 3.179(3) no .
C(20) N(9) 3.547(3) no 2_576
C(20) C(11) 3.389(3) no .
C(20) C(16) 3.208(3) no .
C(20) C(31) 3.387(3) no 2_576
C(21) N(9) 3.325(3) no 2_576
C(21) C(11) 3.152(3) no .
C(21) C(12) 3.369(3) no .
C(21) C(15) 3.600(3) no .
C(21) C(16) 3.293(3) no .
C(21) C(31) 3.379(3) no 2_576
C(22) N(9) 3.399(3) no 2_576
C(22) C(9) 3.559(3) no .
C(22) C(11) 3.321(3) no .
C(22) C(12) 3.280(3) no .
C(23) C(12) 3.574(3) no .
C(23) C(13) 3.353(3) no .
C(23) C(14) 3.221(3) no .
C(23) C(15) 3.317(3) no .
C(23) C(16) 3.558(3) no .
C(24) C(13) 3.184(3) no .
C(24) C(14) 3.378(3) no .
C(25) N(7) 3.402(3) no 2_676
C(25) N(9) 3.430(3) no 1_655
C(25) C(17) 3.390(3) no .
C(25) C(18) 3.428(3) no .
C(26) C(17) 3.404(3) no .
C(26) C(18) 3.193(3) no .
C(26) C(19) 3.379(3) no .
C(26) C(28) 3.417(3) no 2_576
C(27) N(5) 3.510(3) no .
C(27) C(14) 3.550(3) no .
C(27) C(18) 3.309(3) no .
C(27) C(19) 3.179(3) no .
C(27) C(27) 3.420(3) no 2_576
C(27) C(28) 3.485(3) no 2_576
C(28) N(7) 3.413(3) no 1_455
C(28) C(14) 3.314(3) no .
C(28) C(15) 3.138(3) no .
C(28) C(26) 3.417(3) no 2_576
C(28) C(27) 3.485(3) no 2_576
C(29) C(4) 3.431(3) no 1_455
C(31) C(20) 3.387(3) no 2_576
C(31) C(21) 3.379(3) no 2_576
N(2) H(1) 2.7830 no 1_565
N(2) H(2) 2.8526 no 2_677
N(2) H(3) 2.7299 no 2_677
N(2) H(4) 2.4697 no 1_465
N(2) H(6) 3.1598 no 1_565
N(3) H(5) 3.2823 no 1_565
N(3) H(7) 3.5434 no 1_565
N(3) H(11) 3.5626 no 2_677
N(3) H(12) 2.7568 no 1_655
N(3) H(13) 2.6025 no 1_655
N(4) H(1) 2.5584 no .
N(4) H(2) 2.7379 no .
N(4) H(3) 3.1092 no 1_455
N(4) H(3) 3.4990 no 2_667
N(4) H(4) 3.2471 no 1_455
N(4) H(15) 3.5430 no .
N(5) H(2) 3.2775 no 1_455
N(5) H(3) 3.5422 no 1_455
N(5) H(10) 2.7147 no 1_455
N(5) H(11) 2.5855 no 1_455
N(5) H(13) 3.4472 no 2_577
N(5) H(16) 3.1618 no .
N(6) H(4) 3.5203 no 1_465
N(6) H(5) 2.5196 no 1_465
N(6) H(6) 2.9322 no 1_565
N(6) H(8) 3.0099 no 2_676
N(6) H(13) 3.2587 no .
N(7) H(7) 2.8571 no 1_565
N(7) H(10) 3.3601 no .
N(7) H(15) 3.0741 no 2_676
N(7) H(16) 3.0677 no 1_655
N(7) H(17) 2.6695 no 1_655
N(8) H(1) 3.0969 no .
N(8) H(4) 3.0706 no 1_455
N(8) H(5) 3.3788 no 1_455
N(8) H(6) 2.8973 no .
N(8) H(8) 2.7795 no 2_666
N(8) H(9) 2.7439 no .
N(9) H(1) 3.4439 no 1_455
N(9) H(9) 2.8631 no 1_455
N(9) H(14) 3.0744 no 1_455
N(9) H(15) 2.6825 no 1_455
C(3) H(3) 3.5812 no 2_767
C(8) H(1) 3.3508 no 1_565
C(8) H(2) 3.2463 no 2_677
C(8) H(4) 3.3717 no 1_465
C(8) H(6) 3.1009 no 1_565
C(9) H(6) 3.5860 no 1_565
C(9) H(11) 3.4032 no 2_677
C(10) H(7) 3.3414 no 1_565
C(10) H(11) 3.2452 no 2_677
C(10) H(12) 3.4335 no 1_655
C(11) H(10) 3.4106 no 2_677
C(12) H(10) 3.2947 no 2_677
C(12) H(14) 3.5350 no .
C(13) H(14) 3.2429 no .
C(14) H(12) 3.5404 no 2_577
C(15) H(12) 3.1408 no 2_577
C(15) H(17) 3.1557 no .
C(16) H(12) 3.3970 no 2_577
C(16) H(17) 3.5536 no .
C(17) H(1) 3.5885 no .
C(17) H(2) 3.5660 no .
C(17) H(3) 3.2434 no 1_455
C(17) H(15) 3.4522 no .
C(18) H(13) 3.4110 no 2_577
C(19) H(3) 3.4761 no 1_455
C(19) H(10) 3.4156 no 1_455
C(19) H(13) 3.1701 no 2_577
C(19) H(16) 3.1562 no .
C(20) H(5) 3.5997 no 1_465
C(20) H(6) 3.2469 no 1_565
C(20) H(7) 3.5650 no 1_565
C(20) H(8) 3.4147 no 2_676
C(20) H(13) 3.2023 no .
C(22) H(7) 3.0802 no 1_565
C(22) H(9) 3.5984 no 2_676
C(22) H(10) 3.3169 no .
C(22) H(15) 3.4452 no 2_676
C(23) H(16) 3.5083 no 2_576
C(24) H(11) 3.2387 no .
C(24) H(16) 3.5363 no 2_576
C(25) H(11) 3.5444 no .
C(26) H(17) 3.4001 no 2_576
C(27) H(12) 3.5568 no .
C(28) H(12) 3.1552 no .
C(29) H(4) 3.3086 no 1_455
C(29) H(9) 3.5918 no .
C(30) H(17) 3.4225 no 2_576
C(31) H(9) 3.5529 no 1_455
H(1) N(2) 2.7830 no 1_545
H(1) N(4) 2.5584 no .
H(1) N(8) 3.0969 no .
H(1) N(9) 3.4439 no 1_655
H(1) C(8) 3.3508 no 1_545
H(1) C(17) 3.5885 no .
H(1) H(4) 3.3530 no 1_455
H(2) N(2) 2.8526 no 2_677
H(2) N(4) 2.7379 no .
H(2) N(5) 3.2775 no 1_655
H(2) C(8) 3.2463 no 2_677
H(2) C(17) 3.5660 no .
H(2) H(2) 3.3669 no 2_667
H(2) H(11) 3.5267 no .
H(3) N(2) 2.7299 no 2_677
H(3) N(4) 3.1092 no 1_655
H(3) N(4) 3.4990 no 2_667
H(3) N(5) 3.5422 no 1_655
H(3) C(3) 3.5812 no 2_767
H(3) C(17) 3.2434 no 1_655
H(3) C(19) 3.4761 no 1_655
H(3) H(3) 2.9328 no 2_767
H(3) H(4) 3.4007 no 2_767
H(4) N(2) 2.4697 no 1_645
H(4) N(4) 3.2471 no 1_655
H(4) N(6) 3.5203 no 1_645
H(4) N(8) 3.0706 no 1_655
H(4) C(8) 3.3717 no 1_645
H(4) C(29) 3.3086 no 1_655
H(4) H(1) 3.3530 no 1_655
H(4) H(3) 3.4007 no 2_767
H(5) N(3) 3.2823 no 1_545
H(5) N(6) 2.5196 no 1_645
H(5) N(8) 3.3788 no 1_655
H(5) C(20) 3.5997 no 1_645
H(6) N(2) 3.1598 no 1_545
H(6) N(6) 2.9322 no 1_545
H(6) N(8) 2.8973 no .
H(6) C(8) 3.1009 no 1_545
H(6) C(9) 3.5860 no 1_545
H(6) C(20) 3.2469 no 1_545
H(7) N(3) 3.5434 no 1_545
H(7) N(7) 2.8571 no 1_545
H(7) C(10) 3.3414 no 1_545
H(7) C(20) 3.5650 no 1_545
H(7) C(22) 3.0802 no 1_545
H(8) N(6) 3.0099 no 2_676
H(8) N(8) 2.7795 no 2_666
H(8) C(20) 3.4147 no 2_676
H(9) N(8) 2.7439 no .
H(9) N(9) 2.8631 no 1_655
H(9) C(22) 3.5984 no 2_676
H(9) C(29) 3.5918 no .
H(9) C(31) 3.5529 no 1_655
H(9) H(15) 3.4723 no .
H(10) N(5) 2.7147 no 1_655
H(10) N(7) 3.3601 no .
H(10) C(11) 3.4106 no 2_677
H(10) C(12) 3.2947 no 2_677
H(10) C(19) 3.4156 no 1_655
H(10) C(22) 3.3169 no .
H(10) H(10) 3.4334 no 2_677
H(10) H(12) 3.0641 no 1_655
H(11) N(3) 3.5626 no 2_677
H(11) N(5) 2.5855 no 1_655
H(11) C(9) 3.4032 no 2_677
H(11) C(10) 3.2452 no 2_677
H(11) C(24) 3.2387 no .
H(11) C(25) 3.5444 no .
H(11) H(2) 3.5267 no .
H(11) H(14) 3.1660 no .
H(12) N(3) 2.7568 no 1_455
H(12) C(10) 3.4335 no 1_455
H(12) C(14) 3.5404 no 2_577
H(12) C(15) 3.1408 no 2_577
H(12) C(16) 3.3970 no 2_577
H(12) C(27) 3.5568 no .
H(12) C(28) 3.1552 no .
H(12) H(10) 3.0641 no 1_455
H(12) H(12) 3.2361 no 2_577
H(12) H(17) 3.0095 no .
H(13) N(3) 2.6025 no 1_455
H(13) N(5) 3.4472 no 2_577
H(13) N(6) 3.2587 no .
H(13) C(18) 3.4110 no 2_577
H(13) C(19) 3.1701 no 2_577
H(13) C(20) 3.2023 no .
H(14) N(9) 3.0744 no 1_655
H(14) C(12) 3.5350 no .
H(14) C(13) 3.2429 no .
H(14) H(11) 3.1660 no .
H(14) H(14) 3.2072 no 2_676
H(14) H(16) 3.0646 no 1_655
H(15) N(4) 3.5430 no .
H(15) N(7) 3.0741 no 2_676
H(15) N(9) 2.6825 no 1_655
H(15) C(17) 3.4522 no .
H(15) C(22) 3.4452 no 2_676
H(15) H(9) 3.4723 no .
H(16) N(5) 3.1618 no .
H(16) N(7) 3.0677 no 1_455
H(16) C(19) 3.1562 no .
H(16) C(23) 3.5083 no 2_576
H(16) C(24) 3.5363 no 2_576
H(16) H(14) 3.0646 no 1_455
H(17) N(7) 2.6695 no 1_455
H(17) C(15) 3.1557 no .
H(17) C(16) 3.5536 no .
H(17) C(26) 3.4001 no 2_576
H(17) C(30) 3.4225 no 2_576
H(17) H(12) 3.0095 no .

loop_
_geom_torsion_atom_site_label_1
_geom_torsion_atom_site_label_2
_geom_torsion_atom_site_label_3
_geom_torsion_atom_site_label_4
_geom_torsion
_geom_torsion_publ_flag
_geom_torsion_site_symmetry_4
C(1) N(1) C(5) C(4) 1.5(3) no .
C(5) N(1) C(1) C(2) -1.9(2) no .
C(1) N(1) C(6) C(7) 94.93(16) no .
C(6) N(1) C(1) C(2) 179.50(12) no .
C(5) N(1) C(6) C(7) -83.66(17) no .
C(6) N(1) C(5) C(4) -179.96(12) no .
N(1) C(1) C(2) C(3) 0.5(3) no .
C(1) C(2) C(3) C(4) 1.3(3) no .
C(2) C(3) C(4) C(5) -1.8(3) no .
C(3) C(4) C(5) N(1) 0.4(3) no .
N(1) C(6) C(7) C(7) -177.88(12) no 2_666
C(8) C(9) C(11) C(12) -176.28(13) no .
C(8) C(9) C(11) C(16) 2.0(3) no .
C(10) C(9) C(11) C(12) 3.5(3) no .
C(10) C(9) C(11) C(16) -178.23(13) no .
C(9) C(11) C(12) C(13) 177.77(13) no .
C(9) C(11) C(16) C(15) -178.61(13) no .
C(12) C(11) C(16) C(15) -0.3(2) no .
C(16) C(11) C(12) C(13) -0.5(2) no .
C(11) C(12) C(13) C(14) 0.1(3) no .
C(12) C(13) C(14) C(15) 1.0(2) no .
C(12) C(13) C(14) C(18) -179.76(13) no .
C(13) C(14) C(15) C(16) -1.8(2) no .
C(13) C(14) C(18) C(17) 3.9(3) no .
C(13) C(14) C(18) C(19) -177.97(13) no .
C(15) C(14) C(18) C(17) -176.89(13) no .
C(15) C(14) C(18) C(19) 1.2(3) no .
C(18) C(14) C(15) C(16) 178.93(13) no .
C(14) C(15) C(16) C(11) 1.5(3) no .
C(20) C(21) C(23) C(24) 178.32(13) no .
C(20) C(21) C(23) C(28) -2.4(3) no .
C(22) C(21) C(23) C(24) 1.4(3) no .
C(22) C(21) C(23) C(28) -179.30(13) no .
C(21) C(23) C(24) C(25) -179.89(13) no .
C(21) C(23) C(28) C(27) 179.84(13) no .
C(24) C(23) C(28) C(27) -0.8(2) no .
C(28) C(23) C(24) C(25) 0.8(2) no .
C(23) C(24) C(25) C(26) -0.5(3) no .
C(24) C(25) C(26) C(27) 0.2(2) no .
C(24) C(25) C(26) C(30) 178.43(13) no .
C(25) C(26) C(27) C(28) -0.3(2) no .
C(25) C(26) C(30) C(29) 0.7(3) no .
C(25) C(26) C(30) C(31) -179.76(12) no .
C(27) C(26) C(30) C(29) 178.79(13) no .
C(27) C(26) C(30) C(31) -1.6(3) no .
C(30) C(26) C(27) C(28) -178.46(13) no .
C(26) C(27) C(28) C(23) 0.6(3) no .

loop_
_cod_changelog_entry_id
_cod_changelog_entry_author
_cod_changelog_entry_date
_cod_changelog_entry_text
1 'Vaitkus, Antanas' 2022-05-07T05:30:00+03:00
;
 Replaced the '&#x009D;' sequences with backslash symbols ('\')
 in multiple data values.
;
